data_7202289
loop_
_publ_author_name
'Samanamu, Christian R.'
'Zamora, Elena N.'
'Lesikar, Leslie A.'
'Montchamp, Jean-Luc'
'Richards, Anne F.'

_publ_section_title
;
 5-Pyrimidyl phosphonic acid as a building block for the synthesis of
 coordination polymers
;
_journal_issue 10
_journal_name_full CrystEngComm
_journal_page_first 1372
_journal_paper_doi 10.1039/b809504n
_journal_volume 10
_journal_year 2008
_chemical_formula_sum 'C8 H12 N4 O8 P2 Zn'
_chemical_formula_weight 419.53
_chemical_name_common ((PymPO)Zn(H2O))
_chemical_name_systematic
;
?
;
_space_group_IT_number 61
_symmetry_cell_setting orthorhombic
_symmetry_space_group_name_Hall '-P 2ac 2ab'
_symmetry_space_group_name_H-M 'P b c a'
_atom_sites_solution_hydrogens geom
_atom_sites_solution_primary direct
_atom_sites_solution_secondary difmap
_audit_creation_method SHELXL-97
_cell_angle_alpha 90.00
_cell_angle_beta 90.00
_cell_angle_gamma 90.00
_cell_formula_units_Z 4
_cell_length_a 12.5436(14)
_cell_length_b 7.0918(8)
_cell_length_c 15.5908(17)
_cell_measurement_reflns_used 1907
_cell_measurement_temperature 213(2)
_cell_measurement_theta_max 27.923
_cell_measurement_theta_min 2.6125
_cell_volume 1386.9(3)
_computing_cell_refinement 'Bruker SAINT+ v. 6.36a'
_computing_data_collection 'Bruker SMART v. 5.626'
_computing_data_reduction 'Bruker SAINT+ v. 6.36a'
_computing_molecular_graphics 'XP, Bruker SHELXTL v. 6.12'
_computing_publication_material 'XCIF, Bruker SHELXTL v. 6.12'
_computing_structure_refinement 'XL, Bruker SHELXTL v. 6.12'
_computing_structure_solution 'XS, Bruker SHELXTL v. 6.12'
_diffrn_ambient_temperature 213(2)
_diffrn_detector_area_resol_mean 8.3
_diffrn_measured_fraction_theta_full 0.998
_diffrn_measured_fraction_theta_max 0.976
_diffrn_measurement_device_type 'Bruker SMART 1000'
_diffrn_measurement_method \w
_diffrn_radiation_monochromator graphite
_diffrn_radiation_source 'fine-focus sealed tube'
_diffrn_radiation_type MoK\a
_diffrn_radiation_wavelength 0.71073
_diffrn_reflns_av_R_equivalents 0.0503
_diffrn_reflns_av_sigmaI/netI 0.0420
_diffrn_reflns_limit_h_max 16
_diffrn_reflns_limit_h_min -14
_diffrn_reflns_limit_k_max 9
_diffrn_reflns_limit_k_min -7
_diffrn_reflns_limit_l_max 20
_diffrn_reflns_limit_l_min -19
_diffrn_reflns_number 8009
_diffrn_reflns_theta_full 25.25
_diffrn_reflns_theta_max 28.29
_diffrn_reflns_theta_min 2.61
_diffrn_standards_decay_% <0.01
_exptl_absorpt_coefficient_mu 2.053
_exptl_absorpt_correction_T_max 0.9798
_exptl_absorpt_correction_T_min 0.5874
_exptl_absorpt_correction_type multi-scan
_exptl_absorpt_process_details 'SADABS: SAINT+, 2001'
_exptl_crystal_colour colorless
_exptl_crystal_density_diffrn 2.009
_exptl_crystal_density_method 'not measured'
_exptl_crystal_description block
_exptl_crystal_F_000 848
_exptl_crystal_size_max 0.29
_exptl_crystal_size_mid 0.02
_exptl_crystal_size_min 0.01
_refine_diff_density_max 0.686
_refine_diff_density_min -0.408
_refine_diff_density_rms 0.106
_refine_ls_extinction_method none
_refine_ls_goodness_of_fit_ref 1.030
_refine_ls_hydrogen_treatment mixed
_refine_ls_matrix_type full
_refine_ls_number_parameters 118
_refine_ls_number_reflns 1683
_refine_ls_number_restraints 3
_refine_ls_restrained_S_all 1.031
_refine_ls_R_factor_all 0.0572
_refine_ls_R_factor_gt 0.0340
_refine_ls_shift/su_max 0.000
_refine_ls_shift/su_mean 0.000
_refine_ls_structure_factor_coef Fsqd
_refine_ls_weighting_details 'calc w=1/[\s^2^(Fo^2^)+(0.0367P)^2^+1.5917P] where P=(Fo^2^+2Fc^2^)/3'
_refine_ls_weighting_scheme calc
_refine_ls_wR_factor_gt 0.0743
_refine_ls_wR_factor_ref 0.0847
_reflns_number_gt 1225
_reflns_number_total 1683
_reflns_threshold_expression >2sigma(I)
_cod_data_source_file b809504n.txt
_cod_data_source_block c:\xray\finish~1\pympo\znpymp~1\ar458
_cod_original_sg_symbol_H-M Pbca
_cod_database_code 7202289

loop_
_symmetry_equiv_pos_as_xyz
'x, y, z'
'-x+1/2, -y, z+1/2'
'x+1/2, -y+1/2, -z'
'-x, y+1/2, -z+1/2'
'-x, -y, -z'
'x-1/2, y, -z-1/2'
'-x-1/2, y-1/2, z'
'x, -y-1/2, z-1/2'

loop_
_atom_site_label
_atom_site_type_symbol
_atom_site_fract_x
_atom_site_fract_y
_atom_site_fract_z
_atom_site_U_iso_or_equiv
_atom_site_adp_type
_atom_site_occupancy
_atom_site_symmetry_multiplicity
_atom_site_calc_flag
_atom_site_refinement_flags
_atom_site_disorder_assembly
_atom_site_disorder_group
Zn1 Zn 0.5000 0.0000 0.5000 0.01093(14) Uani 1 2 d S . .
P1 P 0.36105(6) 0.25306(10) 0.65525(4) 0.00968(17) Uani 1 1 d . . .
N1 N 0.43133(19) 0.2114(3) 0.40963(15) 0.0140(5) Uani 1 1 d . . .
N2 N 0.36515(19) -0.0209(3) 0.88376(16) 0.0141(5) Uani 1 1 d . . .
O1 O 0.43985(16) 0.1391(3) 0.60618(13) 0.0162(5) Uani 1 1 d . . .
O2 O 0.39177(16) 0.4671(3) 0.64886(13) 0.0137(4) Uani 1 1 d D . .
O3 O 0.24483(16) 0.2279(3) 0.63450(13) 0.0161(5) Uani 1 1 d . . .
O4 O 0.64090(17) 0.1521(3) 0.51276(14) 0.0166(5) Uani 1 1 d D . .
C1 C 0.4174(2) 0.1702(4) 0.32639(18) 0.0134(6) Uani 1 1 d . . .
H1 H 0.4341 0.0481 0.3071 0.016 Uiso 1 1 calc R . .
C2 C 0.3793(2) 0.1987(4) 0.76764(18) 0.0115(6) Uani 1 1 d . . .
C3 C 0.3548(2) 0.0216(4) 0.80067(19) 0.0136(6) Uani 1 1 d . . .
H3 H 0.3299 -0.0720 0.7630 0.016 Uiso 1 1 calc R . .
C4 C 0.4042(2) 0.1155(4) 0.93369(19) 0.0141(6) Uani 1 1 d . . .
H4 H 0.4135 0.0859 0.9920 0.017 Uiso 1 1 calc R . .
H4A H 0.641(3) 0.256(5) 0.550(3) 0.044(12) Uiso 1 1 d D . .
H4B H 0.675(3) 0.192(6) 0.466(2) 0.042(12) Uiso 1 1 d D . .
H2 H 0.340(2) 0.547(4) 0.645(3) 0.041(12) Uiso 1 1 d D . .

loop_
_atom_site_aniso_label
_atom_site_aniso_U_11
_atom_site_aniso_U_22
_atom_site_aniso_U_33
_atom_site_aniso_U_23
_atom_site_aniso_U_13
_atom_site_aniso_U_12
Zn1 0.0138(2) 0.0106(2) 0.0084(2) -0.00044(18) 0.00074(19) 0.00133(18)
P1 0.0113(3) 0.0094(3) 0.0084(3) -0.0001(3) -0.0011(3) 0.0001(3)
N1 0.0142(12) 0.0151(13) 0.0126(12) 0.0009(10) -0.0013(10) -0.0020(10)
N2 0.0149(12) 0.0153(13) 0.0122(12) 0.0010(10) 0.0021(10) 0.0020(10)
O1 0.0217(12) 0.0154(10) 0.0115(10) -0.0010(8) 0.0026(9) 0.0039(9)
O2 0.0119(10) 0.0110(10) 0.0182(11) 0.0020(8) -0.0008(8) 0.0006(8)
O3 0.0138(10) 0.0148(11) 0.0198(11) 0.0029(9) -0.0064(8) -0.0037(8)
O4 0.0199(11) 0.0153(11) 0.0145(11) -0.0029(9) 0.0028(9) -0.0033(9)
C1 0.0138(14) 0.0131(13) 0.0134(14) -0.0005(11) 0.0016(12) 0.0000(11)
C2 0.0097(13) 0.0140(14) 0.0107(14) -0.0008(11) 0.0018(11) 0.0007(11)
C3 0.0133(14) 0.0139(14) 0.0137(14) -0.0020(11) -0.0005(11) -0.0007(12)
C4 0.0179(15) 0.0149(14) 0.0096(14) 0.0011(11) -0.0009(11) 0.0031(12)

loop_
_atom_type_symbol
_atom_type_description
_atom_type_scat_dispersion_real
_atom_type_scat_dispersion_imag
_atom_type_scat_source
C C 0.0033 0.0016 'International Tables Vol C Tables 4.2.6.8 and 6.1.1.4'
H H 0.0000 0.0000 'International Tables Vol C Tables 4.2.6.8 and 6.1.1.4'
N N 0.0061 0.0033 'International Tables Vol C Tables 4.2.6.8 and 6.1.1.4'
O O 0.0106 0.0060 'International Tables Vol C Tables 4.2.6.8 and 6.1.1.4'
P P 0.1023 0.0942 'International Tables Vol C Tables 4.2.6.8 and 6.1.1.4'
Cl Cl 0.1484 0.1585 'International Tables Vol C Tables 4.2.6.8 and 6.1.1.4'
Zn Zn 0.2839 1.4301 'International Tables Vol C Tables 4.2.6.8 and 6.1.1.4'

loop_
_geom_angle_atom_site_label_1
_geom_angle_atom_site_label_2
_geom_angle_atom_site_label_3
_geom_angle
_geom_angle_site_symmetry_1
_geom_angle_site_symmetry_3
_geom_angle_publ_flag
O1 Zn1 O1 180.00(6) 5_656 . ?
O1 Zn1 O4 90.80(8) 5_656 . ?
O1 Zn1 O4 89.20(8) . . ?
O1 Zn1 O4 89.20(8) 5_656 5_656 ?
O1 Zn1 O4 90.80(8) . 5_656 ?
O4 Zn1 O4 180.0 . 5_656 ?
O1 Zn1 N1 92.52(8) 5_656 5_656 ?
O1 Zn1 N1 87.48(8) . 5_656 ?
O4 Zn1 N1 87.71(8) . 5_656 ?
O4 Zn1 N1 92.29(8) 5_656 5_656 ?
O1 Zn1 N1 87.48(8) 5_656 . ?
O1 Zn1 N1 92.52(8) . . ?
O4 Zn1 N1 92.29(8) . . ?
O4 Zn1 N1 87.71(8) 5_656 . ?
N1 Zn1 N1 180.00(10) 5_656 . ?
O1 P1 O3 117.96(12) . . ?
O1 P1 O2 109.23(12) . . ?
O3 P1 O2 109.83(11) . . ?
O1 P1 C2 107.36(12) . . ?
O3 P1 C2 107.81(12) . . ?
O2 P1 C2 103.67(12) . . ?
C4 N1 C1 116.2(2) 8_565 . ?
C4 N1 Zn1 122.82(19) 8_565 . ?
C1 N1 Zn1 120.97(19) . . ?
C4 N2 C3 116.0(3) . . ?
P1 O1 Zn1 155.80(13) . . ?
P1 O2 H2 117(3) . . ?
Zn1 O4 H4A 118(2) . . ?
Zn1 O4 H4B 120(3) . . ?
H4A O4 H4B 104(4) . . ?
N1 C1 C2 122.4(3) . 8_565 ?
N1 C1 H1 118.8 . . ?
C2 C1 H1 118.8 8_565 . ?
C1 C2 C3 115.8(3) 8_566 . ?
C1 C2 P1 122.7(2) 8_566 . ?
C3 C2 P1 121.5(2) . . ?
N2 C3 C2 122.7(3) . . ?
N2 C3 H3 118.6 . . ?
C2 C3 H3 118.6 . . ?
N1 C4 N2 126.8(3) 8_566 . ?
N1 C4 H4 116.6 8_566 . ?
N2 C4 H4 116.6 . . ?

loop_
_geom_bond_atom_site_label_1
_geom_bond_atom_site_label_2
_geom_bond_distance
_geom_bond_site_symmetry_2
_geom_bond_publ_flag
Zn1 O1 2.0697(19) 5_656 ?
Zn1 O1 2.0697(19) . ?
Zn1 O4 2.080(2) . ?
Zn1 O4 2.080(2) 5_656 ?
Zn1 N1 2.230(2) 5_656 ?
Zn1 N1 2.230(2) . ?
P1 O1 1.488(2) . ?
P1 O3 1.504(2) . ?
P1 O2 1.569(2) . ?
P1 C2 1.809(3) . ?
N1 C4 1.328(4) 8_565 ?
N1 C1 1.342(4) . ?
N2 C4 1.334(4) . ?
N2 C3 1.336(4) . ?
O2 H2 0.865(10) . ?
O4 H4A 0.94(3) . ?
O4 H4B 0.89(3) . ?
C1 C2 1.390(4) 8_565 ?
C1 H1 0.9400 . ?
C2 C1 1.390(4) 8_566 ?
C2 C3 1.392(4) . ?
C3 H3 0.9400 . ?
C4 N1 1.328(4) 8_566 ?
C4 H4 0.9400 . ?

loop_
_geom_torsion_atom_site_label_1
_geom_torsion_atom_site_label_2
_geom_torsion_atom_site_label_3
_geom_torsion_atom_site_label_4
_geom_torsion
_geom_torsion_site_symmetry_1
_geom_torsion_site_symmetry_2
_geom_torsion_site_symmetry_3
_geom_torsion_site_symmetry_4
_geom_torsion_publ_flag
O1 Zn1 N1 C4 -159.0(2) 5_656 . . 8_565 ?
O1 Zn1 N1 C4 21.0(2) . . . 8_565 ?
O4 Zn1 N1 C4 -68.3(2) . . . 8_565 ?
O4 Zn1 N1 C4 111.7(2) 5_656 . . 8_565 ?
N1 Zn1 N1 C4 127(100) 5_656 . . 8_565 ?
O1 Zn1 N1 C1 19.5(2) 5_656 . . . ?
O1 Zn1 N1 C1 -160.5(2) . . . . ?
O4 Zn1 N1 C1 110.2(2) . . . . ?
O4 Zn1 N1 C1 -69.8(2) 5_656 . . . ?
N1 Zn1 N1 C1 -55(100) 5_656 . . . ?
O3 P1 O1 Zn1 33.2(4) . . . . ?
O2 P1 O1 Zn1 -93.0(3) . . . . ?
C2 P1 O1 Zn1 155.2(3) . . . . ?
O1 Zn1 O1 P1 4(100) 5_656 . . . ?
O4 Zn1 O1 P1 127.0(3) . . . . ?
O4 Zn1 O1 P1 -53.0(3) 5_656 . . . ?
N1 Zn1 O1 P1 -145.3(3) 5_656 . . . ?
N1 Zn1 O1 P1 34.7(3) . . . . ?
C4 N1 C1 C2 1.5(4) 8_565 . . 8_565 ?
Zn1 N1 C1 C2 -177.1(2) . . . 8_565 ?
O1 P1 C2 C1 112.9(2) . . . 8_566 ?
O3 P1 C2 C1 -119.1(2) . . . 8_566 ?
O2 P1 C2 C1 -2.7(3) . . . 8_566 ?
O1 P1 C2 C3 -67.7(3) . . . . ?
O3 P1 C2 C3 60.4(3) . . . . ?
O2 P1 C2 C3 176.8(2) . . . . ?
C4 N2 C3 C2 -2.2(4) . . . . ?
C1 C2 C3 N2 1.1(4) 8_566 . . . ?
P1 C2 C3 N2 -178.4(2) . . . . ?
C3 N2 C4 N1 1.6(4) . . . 8_566 ?
